data_2218535
loop_
_publ_author_name
'Fun, Hoong-Kun'
'John, Jain'
'Jebas, Samuel Robinson'
'Balasubramanian, T'

_publ_section_title
;
 <i>catena</i>-Poly[[aquaglycolatocopper(II)]-\m-chlorido]
;
_journal_coeditor_code SJ2487
_journal_issue 6
_journal_name_full 'Acta Crystallographica Section E'
_journal_page_first m753
_journal_paper_doi 10.1107/S1600536808012166
_journal_volume 64
_journal_year 2008
_chemical_formula_iupac '[Cu (C2 H3 O3) Cl (H2 O)]'
_chemical_formula_moiety 'C2 H5 Cl Cu O4'
_chemical_formula_sum 'C2 H5 Cl Cu O4'
_chemical_formula_weight 192.05
_chemical_name_systematic
;
catena-Poly[[aquaglycolatocopper(II)]-\m-chlorido]
;
_space_group_IT_number 14
_symmetry_cell_setting monoclinic
_symmetry_space_group_name_Hall '-P 2ybc'
_symmetry_space_group_name_H-M 'P 1 21/c 1'
_atom_sites_solution_hydrogens geom
_atom_sites_solution_primary direct
_atom_sites_solution_secondary difmap
_audit_creation_method SHELXL-97
_cell_angle_alpha 90.00
_cell_angle_beta 109.6320(10)
_cell_angle_gamma 90.00
_cell_formula_units_Z 4
_cell_length_a 7.6296(2)
_cell_length_b 10.0896(3)
_cell_length_c 7.4603(2)
_cell_measurement_reflns_used 6364
_cell_measurement_temperature 100.00(10)
_cell_measurement_theta_max 41.36
_cell_measurement_theta_min 2.83
_cell_volume 540.91(3)
_computing_cell_refinement 'APEX2 (Bruker, 2005)'
_computing_data_collection 'APEX2 (Bruker, 2005)'
_computing_data_reduction 'SAINT (Bruker, 2005)'
_computing_molecular_graphics 'SHELXTL (Sheldrick, 2008)'
_computing_publication_material
;
SHELXTL (Sheldrick, 2008) and PLATON (Spek, 2003)
;
_computing_structure_refinement 'SHELXTL (Sheldrick, 2008)'
_computing_structure_solution 'SHELXTL (Sheldrick, 2008)'
_diffrn_ambient_temperature 100.00(10)
_diffrn_measured_fraction_theta_full 0.996
_diffrn_measured_fraction_theta_max 0.996
_diffrn_measurement_device_type
;
Bruker SMART APEXII CCD area-detector
;
_diffrn_measurement_method '\f and \w'
_diffrn_radiation_monochromator graphite
_diffrn_radiation_source 'fine-focus sealed tube'
_diffrn_radiation_type MoK\a
_diffrn_radiation_wavelength 0.71073
_diffrn_reflns_av_R_equivalents 0.0246
_diffrn_reflns_av_sigmaI/netI 0.0203
_diffrn_reflns_limit_h_max 12
_diffrn_reflns_limit_h_min -12
_diffrn_reflns_limit_k_max 16
_diffrn_reflns_limit_k_min -15
_diffrn_reflns_limit_l_max 12
_diffrn_reflns_limit_l_min -12
_diffrn_reflns_number 10874
_diffrn_reflns_theta_full 34.99
_diffrn_reflns_theta_max 34.99
_diffrn_reflns_theta_min 2.83
_diffrn_standards_number 0
_exptl_absorpt_coefficient_mu 4.447
_exptl_absorpt_correction_T_max 0.5116
_exptl_absorpt_correction_T_min 0.1893
_exptl_absorpt_correction_type multi-scan
_exptl_absorpt_process_details '(SADABS; Bruker, 2005)'
_exptl_crystal_colour blue
_exptl_crystal_density_diffrn 2.358
_exptl_crystal_density_method 'not measured'
_exptl_crystal_description block
_exptl_crystal_F_000 380
_exptl_crystal_size_max 0.56
_exptl_crystal_size_mid 0.19
_exptl_crystal_size_min 0.17
_refine_diff_density_max 0.802
_refine_diff_density_min -0.663
_refine_ls_extinction_method none
_refine_ls_goodness_of_fit_ref 1.051
_refine_ls_hydrogen_treatment refall
_refine_ls_matrix_type full
_refine_ls_number_parameters 93
_refine_ls_number_reflns 2372
_refine_ls_number_restraints 0
_refine_ls_restrained_S_all 1.051
_refine_ls_R_factor_all 0.0250
_refine_ls_R_factor_gt 0.0216
_refine_ls_shift/su_max_lt 0.001
_refine_ls_shift/su_mean 0.000
_refine_ls_structure_factor_coef Fsqd
_refine_ls_weighting_details 'calc w=1/[\s^2^(Fo^2^)+(0.035P)^2^+0.0909P] where P=(Fo^2^+2Fc^2^)/3'
_refine_ls_weighting_scheme calc
_refine_ls_wR_factor_gt 0.0560
_refine_ls_wR_factor_ref 0.0575
_reflns_number_gt 2147
_reflns_number_total 2372
_reflns_threshold_expression I>2\s(I)
_cod_data_source_file sj2487.cif
_cod_data_source_block I
_cod_original_sg_symbol_H-M 'P 21/c'
_cod_database_code 2218535
_cod_database_fobs_code 2218535

loop_
_symmetry_equiv_pos_as_xyz
'x, y, z'
'-x, y+1/2, -z+1/2'
'-x, -y, -z'
'x, -y-1/2, z-1/2'

loop_
_atom_site_type_symbol
_atom_site_label
_atom_site_fract_x
_atom_site_fract_y
_atom_site_fract_z
_atom_site_U_iso_or_equiv
_atom_site_adp_type
_atom_site_calc_flag
_atom_site_occupancy
Cu Cu1 0.709943(18) 0.143386(14) 0.84591(2) 0.01140(5) Uani d 1
Cl Cl1 0.55544(4) 0.22147(3) 0.48054(4) 0.01285(6) Uani d 1
O O1 0.92698(11) 0.26130(9) 0.90217(13) 0.01339(15) Uani d 1
O O2 0.87233(11) 0.01710(9) 0.78289(13) 0.01408(15) Uani d 1
O O3 1.15672(12) -0.01023(10) 0.76906(14) 0.01787(17) Uani d 1
C C1 1.08255(15) 0.20052(12) 0.86756(17) 0.01349(19) Uani d 1
C C2 1.03389(15) 0.05935(12) 0.80059(16) 0.01302(18) Uani d 1
O O1W 0.52646(12) 0.00559(10) 0.80898(13) 0.01492(16) Uani d 1
H H1A 1.114(3) 0.2483(19) 0.773(3) 0.017(4) Uiso d 1
H H1B 1.183(3) 0.2001(19) 0.981(3) 0.014(4) Uiso d 1
H H1W1 0.526(3) -0.050(3) 0.740(3) 0.033(6) Uiso d 1
H H2W1 0.422(3) 0.026(2) 0.809(3) 0.034(6) Uiso d 1
H H1O1 0.904(3) 0.331(2) 0.849(3) 0.025(5) Uiso d 1

loop_
_atom_site_aniso_label
_atom_site_aniso_U_11
_atom_site_aniso_U_22
_atom_site_aniso_U_33
_atom_site_aniso_U_12
_atom_site_aniso_U_13
_atom_site_aniso_U_23
Cu1 0.01055(7) 0.00927(8) 0.01456(7) -0.00050(4) 0.00446(5) -0.00081(4)
Cl1 0.01344(10) 0.01174(12) 0.01357(10) -0.00079(9) 0.00481(8) 0.00024(8)
O1 0.0120(3) 0.0100(4) 0.0183(4) 0.0004(3) 0.0053(3) 0.0003(3)
O2 0.0115(3) 0.0117(4) 0.0188(4) -0.0006(3) 0.0049(3) -0.0012(3)
O3 0.0139(3) 0.0142(4) 0.0264(4) 0.0003(3) 0.0078(3) -0.0043(3)
C1 0.0127(4) 0.0117(5) 0.0170(4) 0.0001(4) 0.0063(4) -0.0010(4)
C2 0.0119(4) 0.0122(5) 0.0143(4) 0.0003(4) 0.0034(3) 0.0009(4)
O1W 0.0141(3) 0.0129(4) 0.0193(4) -0.0030(3) 0.0076(3) -0.0037(3)

loop_
_atom_type_symbol
_atom_type_description
_atom_type_scat_dispersion_real
_atom_type_scat_dispersion_imag
_atom_type_scat_source
C C 0.0033 0.0016 'International Tables Vol C Tables 4.2.6.8 and 6.1.1.4'
H H 0.0000 0.0000 'International Tables Vol C Tables 4.2.6.8 and 6.1.1.4'
O O 0.0106 0.0060 'International Tables Vol C Tables 4.2.6.8 and 6.1.1.4'
Cl Cl 0.1484 0.1585 'International Tables Vol C Tables 4.2.6.8 and 6.1.1.4'
Cu Cu 0.3201 1.2651 'International Tables Vol C Tables 4.2.6.8 and 6.1.1.4'

loop_
_geom_angle_atom_site_label_1
_geom_angle_atom_site_label_2
_geom_angle_atom_site_label_3
_geom_angle_site_symmetry_1
_geom_angle_site_symmetry_3
_geom_angle
O1W Cu1 O2 . . 89.08(4)
O1W Cu1 O1 . . 170.67(4)
O2 Cu1 O1 . . 83.61(4)
O1W Cu1 Cl1 . 4_566 92.11(3)
O2 Cu1 Cl1 . 4_566 168.29(3)
O1 Cu1 Cl1 . 4_566 93.90(3)
O1W Cu1 Cl1 . . 90.94(3)
O2 Cu1 Cl1 . . 92.56(3)
O1 Cu1 Cl1 . . 95.15(3)
Cl1 Cu1 Cl1 4_566 . 99.065(9)
Cu1 Cl1 Cu1 4_565 . 120.780(12)
C1 O1 Cu1 . . 113.04(7)
C1 O1 H1O1 . . 109.9(16)
Cu1 O1 H1O1 . . 113.7(16)
C2 O2 Cu1 . . 115.53(8)
O1 C1 C2 . . 109.61(9)
O1 C1 H1A . . 110.3(11)
C2 C1 H1A . . 109.0(12)
O1 C1 H1B . . 108.4(11)
C2 C1 H1B . . 109.3(12)
H1A C1 H1B . . 110.2(16)
O3 C2 O2 . . 123.59(11)
O3 C2 C1 . . 118.20(10)
O2 C2 C1 . . 118.20(10)
Cu1 O1W H1W1 . . 118.1(17)
Cu1 O1W H2W1 . . 118.3(16)
H1W1 O1W H2W1 . . 114(2)

loop_
_geom_bond_atom_site_label_1
_geom_bond_atom_site_label_2
_geom_bond_site_symmetry_2
_geom_bond_distance
Cu1 O1W . 1.9260(9)
Cu1 O2 . 1.9419(8)
Cu1 O1 . 1.9664(9)
Cu1 Cl1 4_566 2.2480(3)
Cu1 Cl1 . 2.6983(3)
Cl1 Cu1 4_565 2.2479(3)
O1 C1 . 1.4344(14)
O1 H1O1 . 0.80(2)
O2 C2 . 1.2686(13)
O3 C2 . 1.2548(14)
C1 C2 . 1.5138(17)
C1 H1A . 0.951(19)
C1 H1B . 0.928(19)
O1W H1W1 . 0.76(3)
O1W H2W1 . 0.82(2)

loop_
_geom_hbond_atom_site_label_D
_geom_hbond_atom_site_label_H
_geom_hbond_atom_site_label_A
_geom_hbond_site_symmetry_A
_geom_hbond_distance_DH
_geom_hbond_distance_HA
_geom_hbond_distance_DA
_geom_hbond_angle_DHA
O1W H1W1 Cl1 3_656 0.76(3) 2.32(3) 3.0654(10) 166(2)
O1W H2W1 O3 1_455 0.82(2) 1.98(2) 2.7400(12) 153(2)
O1 H1O1 O3 2_756 0.80(2) 1.81(2) 2.6086(13) 177(2)

loop_
_geom_torsion_atom_site_label_1
_geom_torsion_atom_site_label_2
_geom_torsion_atom_site_label_3
_geom_torsion_atom_site_label_4
_geom_torsion_site_symmetry_1
_geom_torsion_site_symmetry_4
_geom_torsion
O1W Cu1 Cl1 Cu1 . 4_565 -165.23(3)
O2 Cu1 Cl1 Cu1 . 4_565 -76.11(3)
O1 Cu1 Cl1 Cu1 . 4_565 7.70(3)
Cl1 Cu1 Cl1 Cu1 4_566 4_565 102.489(19)
O1W Cu1 O1 C1 . . 39.6(3)
O2 Cu1 O1 C1 . . 1.08(8)
Cl1 Cu1 O1 C1 4_566 . 169.58(7)
Cl1 Cu1 O1 C1 . . -90.94(7)
O1W Cu1 O2 C2 . . -174.83(8)
O1 Cu1 O2 C2 . . -0.62(8)
Cl1 Cu1 O2 C2 4_566 . -78.90(16)
Cl1 Cu1 O2 C2 . . 94.27(8)
Cu1 O1 C1 C2 . . -1.27(11)
Cu1 O2 C2 O3 . . 178.65(9)
Cu1 O2 C2 C1 . . 0.04(13)
O1 C1 C2 O3 . . -177.86(10)
O1 C1 C2 O2 . . 0.83(15)
